data_7157927
loop_
_publ_author_name
'Williams, Georgia E.'
'Kociok-K\"ohn, Gabriele'
'James, Tony D.'
'Lewis, Simon E.'

_publ_section_title
;
 C4-aldehyde of guaiazulene: synthesis and derivatisation.
;
_journal_issue 11
_journal_name_full 'Organic &amp; biomolecular chemistry'
_journal_page_first 2502
_journal_page_last 2511
_journal_paper_doi 10.1039/d0ob02567d
_journal_volume 19
_journal_year 2021
_chemical_formula_moiety 'C15 H16 O'
_chemical_formula_sum 'C15 H16 O'
_chemical_formula_weight 212.28
_space_group_crystal_system orthorhombic
_space_group_IT_number 62
_space_group_name_Hall '-P 2ac 2n'
_space_group_name_H-M_alt 'P n m a'
_atom_sites_solution_hydrogens geom
_atom_sites_solution_primary dual
_audit_creation_method SHELXL-2018/3
_audit_update_record
;
2020-11-30 deposited with the CCDC.	2021-02-26 downloaded from the CCDC.
;
_cell_angle_alpha 90
_cell_angle_beta 90
_cell_angle_gamma 90
_cell_formula_units_Z 4
_cell_length_a 10.37310(10)
_cell_length_b 6.72170(10)
_cell_length_c 16.6660(2)
_cell_measurement_reflns_used 6355
_cell_measurement_temperature 150(2)
_cell_measurement_theta_max 73.1970
_cell_measurement_theta_min 2.6700
_cell_volume 1162.03(2)
_computing_cell_refinement 'CrysAlisPro 1.171.40.43a (Rigaku OD, 2019)'
_computing_data_collection 'CrysAlisPro 1.171.40.43a (Rigaku OD, 2019)'
_computing_data_reduction 'CrysAlisPro 1.171.40.43a (Rigaku OD, 2019)'
_computing_molecular_graphics 'ORTEP3 for Windows - Farrugia, L. J. J. Appl. Crystallogr. 1997, 30, 565'
_computing_publication_material
;
 'WinGX publication routines, Farrugia, 
 L. J., J. Appl. Crystallogr., 1999, 32, 837-838
;
_computing_structure_refinement
;
 SHELXL-2018/3 (Sheldrick, 2018)
 Sheldrick GM (2008) Acta Crystallogr A64:112--122 and 
 C. B. H\"ubschle, G. M. Sheldrick and B. Dittrich
 ShelXle: a Qt graphical user interface for SHELXL
 J. Appl. Cryst., 44, (2011) 1281-1284.
;
_computing_structure_solution
; 
 SHELXS
 Sheldrick, G. M. (2008). Acta Cryst. A64, 112-122.
;
_diffrn_ambient_environment N~2~
_diffrn_ambient_temperature 150.01(10)
_diffrn_detector 'CCD plate'
_diffrn_detector_area_resol_mean 8.1150
_diffrn_detector_type EosS2
_diffrn_measured_fraction_theta_full 1.000
_diffrn_measured_fraction_theta_max 1.000
_diffrn_measurement_device 'four-circle diffractometer'
_diffrn_measurement_device_type 'SuperNova, Dual, Cu at home/near, EosS2'
_diffrn_measurement_method '\w scans'
_diffrn_radiation_monochromator mirror
_diffrn_radiation_probe x-ray
_diffrn_radiation_type 'Cu K\a'
_diffrn_radiation_wavelength 1.54184
_diffrn_reflns_av_R_equivalents 0.0371
_diffrn_reflns_av_unetI/netI 0.0171
_diffrn_reflns_Laue_measured_fraction_full 1.000
_diffrn_reflns_Laue_measured_fraction_max 1.000
_diffrn_reflns_limit_h_max 11
_diffrn_reflns_limit_h_min -12
_diffrn_reflns_limit_k_max 7
_diffrn_reflns_limit_k_min -8
_diffrn_reflns_limit_l_max 20
_diffrn_reflns_limit_l_min -20
_diffrn_reflns_number 11287
_diffrn_reflns_point_group_measured_fraction_full 1.000
_diffrn_reflns_point_group_measured_fraction_max 1.000
_diffrn_reflns_theta_full 67.684
_diffrn_reflns_theta_max 73.439
_diffrn_reflns_theta_min 5.022
_diffrn_source 'micro-focus sealed X-ray tube'
_diffrn_source_type 'SuperNova (Cu) X-ray Source'
_exptl_absorpt_coefficient_mu 0.572
_exptl_absorpt_correction_T_max 1.000
_exptl_absorpt_correction_T_min 0.559
_exptl_absorpt_correction_type gaussian
_exptl_absorpt_process_details
;
CrysAlisPro 1.171.40.43a (Rigaku Oxford Diffraction, 2019)
Numerical absorption correction based on gaussian integration over
			a multifaceted crystal model
Empirical absorption correction using spherical harmonics,
 implemented in SCALE3 ABSPACK scaling algorithm.
;
_exptl_crystal_colour purple
_exptl_crystal_density_diffrn 1.213
_exptl_crystal_description plate
_exptl_crystal_F_000 456
_exptl_crystal_size_max 0.493
_exptl_crystal_size_mid 0.145
_exptl_crystal_size_min 0.080
_refine_diff_density_max 0.369
_refine_diff_density_min -0.202
_refine_diff_density_rms 0.064
_refine_ls_extinction_coef 0.0034(7)
_refine_ls_extinction_expression Fc^*^=kFc[1+0.001xFc^2^\l^3^/sin(2\q)]^-1/4^
_refine_ls_extinction_method 'SHELXL-2018/3 (Sheldrick 2018)'
_refine_ls_goodness_of_fit_ref 1.063
_refine_ls_hydrogen_treatment constr
_refine_ls_matrix_type full
_refine_ls_number_parameters 97
_refine_ls_number_reflns 1277
_refine_ls_number_restraints 0
_refine_ls_restrained_S_all 1.063
_refine_ls_R_factor_all 0.0442
_refine_ls_R_factor_gt 0.0431
_refine_ls_shift/su_max 0.000
_refine_ls_shift/su_mean 0.000
_refine_ls_structure_factor_coef Fsqd
_refine_ls_weighting_details 'w=1/[\s^2^(Fo^2^)+(0.0755P)^2^+0.2638P] where P=(Fo^2^+2Fc^2^)/3'
_refine_ls_weighting_scheme calc
_refine_ls_wR_factor_gt 0.1183
_refine_ls_wR_factor_ref 0.1197
_reflns_Friedel_coverage 0.000
_reflns_number_gt 1218
_reflns_number_total 1277
_reflns_threshold_expression 'I > 2\s(I)'
_cod_data_source_file d0ob02567d2.cif
_cod_data_source_block s19sel16
_cod_depositor_comments 'Adding full bibliography for 7157927.cif.'
_cod_database_code 7157927
_shelx_shelxl_version_number 2018/3
_shelx_space_group_comment
;
The symmetry employed for this shelxl refinement is uniquely defined
by the following loop, which should always be used as a source of
symmetry information in preference to the above space-group names.
They are only intended as comments.
;
_shelx_estimated_absorpt_t_min 0.766
_shelx_estimated_absorpt_t_max 0.956
_oxdiff_exptl_absorpt_empirical_full_min 0.699
_oxdiff_exptl_absorpt_empirical_full_max 1.411
_oxdiff_exptl_absorpt_empirical_details
;
Empirical correction (ABSPACK) includes:
- Absorption correction using spherical harmonics
- Frame scaling
- Detector area scaling
;

loop_
_space_group_symop_operation_xyz
'x, y, z'
'-x+1/2, -y, z+1/2'
'-x, y+1/2, -z'
'x+1/2, -y+1/2, -z+1/2'
'-x, -y, -z'
'x-1/2, y, -z-1/2'
'x, -y-1/2, z'
'-x-1/2, y-1/2, z-1/2'

loop_
_atom_site_label
_atom_site_type_symbol
_atom_site_fract_x
_atom_site_fract_y
_atom_site_fract_z
_atom_site_U_iso_or_equiv
_atom_site_adp_type
_atom_site_occupancy
_atom_site_site_symmetry_order
_atom_site_calc_flag
_atom_site_refinement_flags_posn
_atom_site_refinement_flags_adp
_atom_site_refinement_flags_occupancy
_atom_site_disorder_assembly
_atom_site_disorder_group
O O 0.69586(11) 0.250000 0.67164(7) 0.0351(3) Uani 1 2 d S T P . .
C1 C 0.66145(16) 0.250000 0.60241(10) 0.0294(4) Uani 1 2 d S T P . .
H1 H 0.726507 0.250000 0.562288 0.035 Uiso 1 2 calc R U P . .
C2 C 0.52454(13) 0.250000 0.57519(9) 0.0230(4) Uani 1 2 d S T P . .
C3 C 0.43283(15) 0.250000 0.63662(8) 0.0255(4) Uani 1 2 d S T P . .
H3 H 0.467776 0.250000 0.689305 0.031 Uiso 1 2 calc R U P . .
C4 C 0.29920(14) 0.250000 0.63337(8) 0.0249(4) Uani 1 2 d S T P . .
H4 H 0.257846 0.250000 0.684227 0.030 Uiso 1 2 calc R U P . .
C5 C 0.21472(13) 0.250000 0.56737(9) 0.0234(4) Uani 1 2 d S T P . .
C6 C 0.07021(14) 0.250000 0.58539(9) 0.0277(4) Uani 1 2 d S T P . .
H6 H 0.023696 0.249999 0.532832 0.033 Uiso 1 2 calc R U P . .
C7 C 0.02902(11) 0.43593(19) 0.63091(8) 0.0383(3) Uani 1 1 d . . . . .
H7A H 0.054663 0.554368 0.600558 0.057 Uiso 1 1 calc R U . . .
H7B H 0.070715 0.437738 0.683672 0.057 Uiso 1 1 calc R U . . .
H7C H -0.064801 0.435313 0.637789 0.057 Uiso 1 1 calc R U . . .
C8 C 0.25125(14) 0.250000 0.48719(9) 0.0227(3) Uani 1 2 d S T P . .
H8 H 0.181673 0.250000 0.450123 0.027 Uiso 1 2 calc R U P . .
C9 C 0.37339(13) 0.250000 0.45219(9) 0.0214(3) Uani 1 2 d S T P . .
C10 C 0.39571(15) 0.250000 0.36919(8) 0.0247(4) Uani 1 2 d S T P . .
C11 C 0.29669(15) 0.250000 0.30386(9) 0.0286(4) Uani 1 2 d S T P . .
H11A H 0.224304 0.164622 0.319425 0.043 Uiso 0.5 1 calc R U P . .
H11B H 0.335315 0.199394 0.254234 0.043 Uiso 0.5 1 calc R U P . .
H11C H 0.265616 0.385984 0.295164 0.043 Uiso 0.5 1 calc R U P . .
C12 C 0.53035(16) 0.250000 0.35760(9) 0.0284(4) Uani 1 2 d S T P . .
H12 H 0.571367 0.250000 0.306630 0.034 Uiso 1 2 calc R U P . .
C13 C 0.59486(14) 0.250000 0.43027(9) 0.0270(4) Uani 1 2 d S T P . .
H13 H 0.685796 0.250000 0.437010 0.032 Uiso 1 2 calc R U P . .
C14 C 0.50307(14) 0.250000 0.49260(9) 0.0225(3) Uani 1 2 d S T P . .

loop_
_atom_site_aniso_label
_atom_site_aniso_U_11
_atom_site_aniso_U_22
_atom_site_aniso_U_33
_atom_site_aniso_U_23
_atom_site_aniso_U_13
_atom_site_aniso_U_12
O 0.0290(6) 0.0395(7) 0.0367(6) 0.000 -0.0123(5) 0.000
C1 0.0223(7) 0.0316(8) 0.0343(8) 0.000 -0.0051(6) 0.000
C2 0.0203(7) 0.0203(7) 0.0284(7) 0.000 -0.0036(5) 0.000
C3 0.0264(8) 0.0269(7) 0.0232(7) 0.000 -0.0054(5) 0.000
C4 0.0238(8) 0.0288(7) 0.0222(7) 0.000 0.0009(5) 0.000
C5 0.0201(7) 0.0242(7) 0.0258(7) 0.000 0.0003(5) 0.000
C6 0.0195(7) 0.0368(8) 0.0270(7) 0.000 -0.0002(6) 0.000
C7 0.0270(6) 0.0330(7) 0.0547(8) 0.0009(5) 0.0053(5) 0.0064(5)
C8 0.0207(7) 0.0229(7) 0.0244(7) 0.000 -0.0036(5) 0.000
C9 0.0209(7) 0.0199(7) 0.0233(7) 0.000 -0.0019(5) 0.000
C10 0.0273(8) 0.0231(7) 0.0238(7) 0.000 0.0003(6) 0.000
C11 0.0326(8) 0.0312(8) 0.0220(7) 0.000 -0.0009(6) 0.000
C12 0.0288(8) 0.0289(8) 0.0275(8) 0.000 0.0070(6) 0.000
C13 0.0204(7) 0.0276(7) 0.0332(8) 0.000 0.0032(6) 0.000
C14 0.0197(7) 0.0190(7) 0.0287(8) 0.000 -0.0011(5) 0.000

loop_
_atom_type_symbol
_atom_type_description
_atom_type_scat_dispersion_real
_atom_type_scat_dispersion_imag
_atom_type_scat_source
C C 0.0181 0.0091 'International Tables Vol C Tables 4.2.6.8 and 6.1.1.4'
H H 0.0000 0.0000 'International Tables Vol C Tables 4.2.6.8 and 6.1.1.4'
O O 0.0492 0.0322 'International Tables Vol C Tables 4.2.6.8 and 6.1.1.4'

loop_
_exptl_crystal_face_index_h
_exptl_crystal_face_index_k
_exptl_crystal_face_index_l
_exptl_crystal_face_perp_dist
0 4 -2 0.2462
-7 0 -1 0.0775
5 3 0 0.2120
1 0 -11 0.0213
7 0 -1 0.0625
3 0 10 0.0403
0 0 11 0.0424
-1 -4 1 0.2309
2 -4 3 0.2220
-7 0 0 0.0762
-6 0 4 0.0663

loop_
_geom_angle_atom_site_label_1
_geom_angle_atom_site_label_2
_geom_angle_atom_site_label_3
_geom_angle
_geom_angle_site_symmetry_1
_geom_angle_site_symmetry_3
_geom_angle_publ_flag
O C1 C2 124.90(15) . . ?
O C1 H1 117.5 . . ?
C2 C1 H1 117.5 . . ?
C14 C2 C3 127.91(13) . . ?
C14 C2 C1 116.90(13) . . ?
C3 C2 C1 115.19(13) . . ?
C4 C3 C2 130.66(13) . . ?
C4 C3 H3 114.7 . . ?
C2 C3 H3 114.7 . . ?
C3 C4 C5 130.78(13) . . ?
C3 C4 H4 114.6 . . ?
C5 C4 H4 114.6 . . ?
C8 C5 C4 125.62(13) . . ?
C8 C5 C6 117.16(13) . . ?
C4 C5 C6 117.21(12) . . ?
C7 C6 C7 110.27(13) . 7_565 ?
C7 C6 C5 111.89(8) . . ?
C7 C6 C5 111.89(8) 7_565 . ?
C7 C6 H6 107.5 . . ?
C7 C6 H6 107.5 7_565 . ?
C5 C6 H6 107.5 . . ?
C6 C7 H7A 109.5 . . ?
C6 C7 H7B 109.5 . . ?
H7A C7 H7B 109.5 . . ?
C6 C7 H7C 109.5 . . ?
H7A C7 H7C 109.5 . . ?
H7B C7 H7C 109.5 . . ?
C5 C8 C9 130.56(14) . . ?
C5 C8 H8 114.7 . . ?
C9 C8 H8 114.7 . . ?
C8 C9 C10 124.22(14) . . ?
C8 C9 C14 128.68(13) . . ?
C10 C9 C14 107.09(12) . . ?
C9 C10 C12 107.38(13) . . ?
C9 C10 C11 127.16(14) . . ?
C12 C10 C11 125.46(14) . . ?
C10 C11 H11A 109.5 . . ?
C10 C11 H11B 109.5 . . ?
H11A C11 H11B 109.5 . . ?
C10 C11 H11C 109.5 . . ?
H11A C11 H11C 109.5 . . ?
H11B C11 H11C 109.5 . . ?
C10 C11 H11A 109.5(3) . 7_565 ?
H11A C11 H11A 71.7 . 7_565 ?
H11B C11 H11A 137.7 . 7_565 ?
C10 C11 H11B 109.5(2) . 7_565 ?
H11A C11 H11B 137.7 . 7_565 ?
H11C C11 H11B 71.7 . 7_565 ?
H11A C11 H11B 109.5 7_565 7_565 ?
C10 C11 H11C 109.47(8) . 7_565 ?
H11B C11 H11C 71.7 . 7_565 ?
H11C C11 H11C 137.7 . 7_565 ?
H11A C11 H11C 109.5 7_565 7_565 ?
H11B C11 H11C 109.5 7_565 7_565 ?
C13 C12 C10 111.05(13) . . ?
C13 C12 H12 124.5 . . ?
C10 C12 H12 124.5 . . ?
C12 C13 C14 108.57(13) . . ?
C12 C13 H13 125.7 . . ?
C14 C13 H13 125.7 . . ?
C2 C14 C13 128.30(14) . . ?
C2 C14 C9 125.78(13) . . ?
C13 C14 C9 105.91(13) . . ?

loop_
_geom_bond_atom_site_label_1
_geom_bond_atom_site_label_2
_geom_bond_distance
_geom_bond_site_symmetry_2
_geom_bond_publ_flag
O C1 1.208(2) . ?
C1 C2 1.491(2) . ?
C1 H1 0.9500 . ?
C2 C14 1.394(2) . ?
C2 C3 1.397(2) . ?
C3 C4 1.387(2) . ?
C3 H3 0.9500 . ?
C4 C5 1.406(2) . ?
C4 H4 0.9500 . ?
C5 C8 1.389(2) . ?
C5 C6 1.5288(19) . ?
C6 C7 1.5231(15) . ?
C6 C7 1.5232(15) 7_565 ?
C6 H6 1.0000 . ?
C7 H7A 0.9800 . ?
C7 H7B 0.9800 . ?
C7 H7C 0.9800 . ?
C8 C9 1.395(2) . ?
C8 H8 0.9500 . ?
C9 C10 1.4025(19) . ?
C9 C14 1.5044(19) . ?
C10 C12 1.410(2) . ?
C10 C11 1.497(2) . ?
C11 H11A 0.9800 . ?
C11 H11B 0.9800 . ?
C11 H11C 0.9800 . ?
C11 H11A 0.980(13) 7_565 ?
C11 H11B 0.980(9) 7_565 ?
C11 H11C 0.980(4) 7_565 ?
C12 C13 1.384(2) . ?
C12 H12 0.9500 . ?
C13 C14 1.409(2) . ?
C13 H13 0.9500 . ?

loop_
_geom_torsion_atom_site_label_1
_geom_torsion_atom_site_label_2
_geom_torsion_atom_site_label_3
_geom_torsion_atom_site_label_4
_geom_torsion
_geom_torsion_site_symmetry_1
_geom_torsion_site_symmetry_2
_geom_torsion_site_symmetry_3
_geom_torsion_site_symmetry_4
_geom_torsion_publ_flag
O C1 C2 C14 180.000(0) . . . . ?
O C1 C2 C3 0.000(0) . . . . ?
C14 C2 C3 C4 0.000(1) . . . . ?
C1 C2 C3 C4 180.000(0) . . . . ?
C2 C3 C4 C5 0.000(1) . . . . ?
C3 C4 C5 C8 0.000(1) . . . . ?
C3 C4 C5 C6 180.000(0) . . . . ?
C8 C5 C6 C7 -117.84(9) . . . . ?
C4 C5 C6 C7 62.16(9) . . . . ?
C8 C5 C6 C7 117.84(9) . . . 7_565 ?
C4 C5 C6 C7 -62.16(9) . . . 7_565 ?
C4 C5 C8 C9 0.000(1) . . . . ?
C6 C5 C8 C9 180.000(0) . . . . ?
C5 C8 C9 C10 180.000(0) . . . . ?
C5 C8 C9 C14 0.000(0) . . . . ?
C8 C9 C10 C12 180.000(0) . . . . ?
C14 C9 C10 C12 0.000(0) . . . . ?
C8 C9 C10 C11 0.000(0) . . . . ?
C14 C9 C10 C11 180.000(0) . . . . ?
C9 C10 C12 C13 0.000(0) . . . . ?
C11 C10 C12 C13 180.000(0) . . . . ?
C10 C12 C13 C14 0.000(0) . . . . ?
C3 C2 C14 C13 180.000(0) . . . . ?
C1 C2 C14 C13 0.000(0) . . . . ?
C3 C2 C14 C9 0.000(0) . . . . ?
C1 C2 C14 C9 180.000(0) . . . . ?
C12 C13 C14 C2 180.000(0) . . . . ?
C12 C13 C14 C9 0.000(0) . . . . ?
C8 C9 C14 C2 0.000(0) . . . . ?
C10 C9 C14 C2 180.000(0) . . . . ?
C8 C9 C14 C13 180.000(0) . . . . ?
C10 C9 C14 C13 0.000(0) . . . . ?

loop_
_exptl_oxdiff_crystal_face_indexfrac_h
_exptl_oxdiff_crystal_face_indexfrac_k
_exptl_oxdiff_crystal_face_indexfrac_l
_exptl_oxdiff_crystal_face_x
_exptl_oxdiff_crystal_face_y
_exptl_oxdiff_crystal_face_z
0.0927 4.2727 -2.1792 -0.7135 -0.1318 -0.6881
-6.6806 -0.0387 -1.3457 -0.6787 -0.1273 0.7233
4.8914 2.9989 -0.1792 -0.0041 0.0338 -0.9994
0.7976 -0.2800 -10.7218 0.0787 -0.9926 -0.0921
6.7039 0.0662 -0.9964 0.6657 -0.0882 -0.7410
2.8290 0.0692 9.8171 0.3209 0.9072 -0.2719
-0.1143 0.0743 10.8173 0.0255 0.9984 0.0507
-0.8197 -4.2975 1.3193 0.6398 0.0518 0.7668
2.0943 -4.0200 2.5087 0.8951 0.1671 0.4133
-6.7298 0.1114 0.1924 -0.7017 0.0169 0.7123
-6.1873 0.1944 4.2407 -0.6418 0.3917 0.6593
